data_7009942
loop_
_publ_author_name
'Davies, John E.'
'Mays, Martin J.'
'Raithby, Paul R.'
'Sarveswaran, Koshala'
'Solan, Gregory A.'

_publ_section_title
;
 Synthesis of three-membered metallaphosphaheterocycles and their ring
 opening with Ph2PH on mixed-metal molybdenum--cobalt
 centres&#x200A;&#x2020;
;
_journal_issue 19
_journal_name_full 'Journal of the Chemical Society, Dalton Transactions'
_journal_page_first 3331
_journal_paper_doi 10.1039/b004594m
_journal_year 2000
_chemical_formula_sum 'C34 H26 Co Mo O7 P'
_chemical_formula_weight 732.39
_chemical_name_systematic
; 
 ? 
;
_space_group_IT_number 2
_symmetry_cell_setting triclinic
_symmetry_space_group_name_Hall '-P 1'
_symmetry_space_group_name_H-M 'P -1'
_atom_sites_solution_hydrogens geom
_atom_sites_solution_primary direct
_atom_sites_solution_secondary difmap
_audit_creation_method SHELXL
_cell_angle_alpha 91.850(10)
_cell_angle_beta 108.330(10)
_cell_angle_gamma 71.290(10)
_cell_formula_units_Z 4
_cell_length_a 15.502(2)
_cell_length_b 21.848(3)
_cell_length_c 10.2900(10)
_cell_measurement_reflns_used 25
_cell_measurement_temperature 180(2)
_cell_measurement_theta_max 25
_cell_measurement_theta_min 15
_cell_volume 3124.3(7)
_computing_structure_refinement 'SHELXL-93 (Sheldrick, 1993)'
_computing_structure_solution teXsan
_diffrn_ambient_temperature 180(2)
_diffrn_measurement_device 'Rigaku AFC5R'
_diffrn_measurement_method ' omega/2theta scans'
_diffrn_radiation_monochromator graphite
_diffrn_radiation_source 'fine-focus sealed tube'
_diffrn_radiation_type MoK\a
_diffrn_radiation_wavelength 0.71069
_diffrn_reflns_av_R_equivalents 0.0582
_diffrn_reflns_av_sigmaI/netI 0.1403
_diffrn_reflns_limit_h_max 18
_diffrn_reflns_limit_h_min 0
_diffrn_reflns_limit_k_max 25
_diffrn_reflns_limit_k_min -24
_diffrn_reflns_limit_l_max 11
_diffrn_reflns_limit_l_min -12
_diffrn_reflns_number 11453
_diffrn_reflns_theta_max 25.02
_diffrn_reflns_theta_min 2.68
_diffrn_standards_decay_% -2.6%
_diffrn_standards_interval_count 200
_diffrn_standards_number 3
_exptl_absorpt_coefficient_mu 1.031
_exptl_absorpt_correction_T_max 1.000
_exptl_absorpt_correction_T_min 0.891
_exptl_absorpt_correction_type empirical
_exptl_crystal_colour 'v dark'
_exptl_crystal_density_diffrn 1.557
_exptl_crystal_F_000 1480
_exptl_crystal_size_max 0.30
_exptl_crystal_size_mid 0.21
_exptl_crystal_size_min 0.20
_refine_diff_density_max 0.588
_refine_diff_density_min -0.684
_refine_diff_density_rms 0.140
_refine_ls_extinction_method none
_refine_ls_goodness_of_fit_all 1.043
_refine_ls_goodness_of_fit_obs 1.047
_refine_ls_matrix_type full
_refine_ls_number_parameters 797
_refine_ls_number_reflns 10971
_refine_ls_number_restraints 0
_refine_ls_restrained_S_all 1.163
_refine_ls_restrained_S_obs 1.047
_refine_ls_R_factor_all 0.1353
_refine_ls_R_factor_obs 0.0531
_refine_ls_shift/esd_max 0.000
_refine_ls_shift/esd_mean 0.000
_refine_ls_structure_factor_coef Fsqd
_refine_ls_weighting_details 'w=1/[\s^2^(Fo^2^)+(0.0345P)^2^+10.6492P] where P=(Fo^2^+2Fc^2^)/3'
_refine_ls_weighting_scheme calc
_refine_ls_wR_factor_all 0.1596
_refine_ls_wR_factor_obs 0.1095
_reflns_number_observed 6667
_reflns_number_total 11008
_reflns_observed_criterion >2sigma(I)
_cod_data_source_file b004594m.txt
_cod_data_source_block mm9719
_cod_depositor_comments
;
The following automatic conversions were performed:
'_symmetry_cell_setting' value 'Triclinic' changed to 'triclinic'
according to '/home/saulius/struct/CIF-dictionaries/cif_core.dic'
dictionary named 'cif_core.dic' version 2.4.1 from 2010-06-29.

Automatic conversion script
Id: cif_fix_enum 1527 2010-12-29 10:47:43Z saulius 

The following automatic conversions were performed:

'_refine_ls_weighting_scheme' value 'calc
w=1/[\s^2^(Fo^2^)+(0.0345P)^2^+10.6492P] where P=(Fo^2^+2Fc^2^)/3'
was changed to 'calc'. New tag '_refine_ls_weighting_details' was
created. The value of the new tag was set to
'w=1/[\s^2^(Fo^2^)+(0.0345P)^2^+10.6492P] where P=(Fo^2^+2Fc^2^)/3'.

Automatic conversion script
Id: cif_fix_values 3143 2015-03-26 13:38:13Z robertas 
;
_cod_original_sg_symbol_H-M P-1
_cod_database_code 7009942

loop_
_symmetry_equiv_pos_as_xyz
'x, y, z'
'-x, -y, -z'

loop_
_atom_site_aniso_label
_atom_site_aniso_U_11
_atom_site_aniso_U_22
_atom_site_aniso_U_33
_atom_site_aniso_U_23
_atom_site_aniso_U_13
_atom_site_aniso_U_12
Mo1 0.0202(4) 0.0215(4) 0.0150(3) -0.0010(3) 0.0054(3) -0.0104(3)
Co1 0.0249(6) 0.0205(5) 0.0166(5) -0.0040(4) 0.0079(4) -0.0112(5)
P1 0.0204(11) 0.0227(10) 0.0183(10) -0.0009(8) 0.0055(8) -0.0104(9)
C5 0.030(5) 0.029(5) 0.028(4) -0.005(4) 0.011(4) -0.012(4)
O5 0.052(4) 0.025(3) 0.036(3) -0.007(3) 0.017(3) -0.009(3)
O6 0.044(4) 0.062(4) 0.038(4) 0.000(3) 0.026(3) -0.023(4)
C6 0.042(5) 0.031(5) 0.018(4) -0.005(3) 0.008(4) -0.019(4)
O7 0.065(5) 0.055(4) 0.025(3) -0.018(3) 0.014(3) -0.035(4)
C7 0.030(5) 0.022(4) 0.031(5) -0.007(3) 0.014(4) -0.011(4)
O9 0.026(3) 0.045(4) 0.033(3) -0.008(3) 0.006(3) -0.019(3)
C9 0.033(6) 0.106(9) 0.042(6) -0.037(6) 0.005(5) -0.037(6)
O8 0.040(4) 0.043(4) 0.031(3) -0.013(3) 0.005(3) -0.023(3)
C8 0.031(5) 0.039(5) 0.018(4) 0.003(4) 0.001(4) -0.025(4)
C4 0.023(4) 0.027(4) 0.020(4) 0.002(3) 0.006(3) -0.014(4)
C3 0.014(4) 0.019(4) 0.012(3) -0.005(3) 0.005(3) 0.003(3)
O10 0.043(4) 0.045(4) 0.021(3) 0.004(3) -0.003(3) -0.012(3)
C10 0.033(5) 0.030(5) 0.017(4) 0.000(3) 0.003(4) -0.016(4)
O11 0.026(3) 0.030(3) 0.022(3) 0.006(2) 0.001(2) 0.001(3)
C11 0.034(5) 0.052(6) 0.033(5) 0.008(4) 0.014(4) 0.007(5)
C1 0.023(4) 0.014(4) 0.020(4) -0.011(3) 0.013(3) -0.009(3)
C2 0.014(4) 0.024(4) 0.014(4) -0.008(3) 0.006(3) -0.004(3)
C71 0.021(4) 0.020(4) 0.018(4) 0.000(3) -0.001(3) -0.007(3)
C72 0.033(5) 0.025(4) 0.022(4) -0.008(3) 0.008(4) -0.011(4)
C73 0.066(7) 0.033(5) 0.033(5) 0.006(4) 0.014(5) -0.023(5)
C74 0.072(7) 0.033(5) 0.051(6) 0.001(4) 0.020(6) -0.033(5)
C75 0.080(8) 0.035(5) 0.047(6) -0.009(5) 0.003(6) -0.035(6)
C76 0.041(5) 0.032(5) 0.028(5) 0.000(4) -0.001(4) -0.017(4)
C81 0.058(6) 0.053(6) 0.022(4) -0.014(4) 0.025(4) -0.036(5)
C82 0.025(5) 0.044(5) 0.019(4) 0.016(4) -0.001(4) -0.016(4)
C83 0.044(6) 0.026(4) 0.030(5) 0.008(4) 0.013(4) -0.012(4)
C84 0.039(5) 0.041(5) 0.026(4) -0.001(4) 0.015(4) -0.027(4)
C85 0.029(5) 0.037(5) 0.030(5) -0.002(4) 0.024(4) -0.003(4)
C51 0.024(4) 0.037(5) 0.014(4) -0.007(3) 0.012(3) -0.018(4)
C52 0.028(5) 0.049(5) 0.019(4) -0.007(4) 0.008(4) -0.019(4)
C53 0.041(6) 0.047(6) 0.036(5) -0.014(4) 0.018(5) -0.023(5)
C54 0.052(6) 0.043(5) 0.022(4) -0.016(4) 0.017(4) -0.030(5)
C55 0.046(6) 0.061(6) 0.021(4) 0.002(4) 0.001(4) -0.028(5)
C56 0.037(5) 0.027(4) 0.025(4) -0.001(3) 0.004(4) -0.010(4)
C61 0.017(4) 0.026(4) 0.024(4) 0.000(3) 0.005(3) -0.007(3)
C62 0.029(5) 0.032(5) 0.041(5) 0.001(4) 0.009(4) -0.014(4)
C63 0.038(6) 0.058(6) 0.060(6) -0.007(5) 0.024(5) -0.032(5)
C64 0.029(5) 0.087(8) 0.039(6) -0.017(5) 0.021(5) -0.018(6)
C65 0.031(5) 0.039(5) 0.049(6) -0.024(5) 0.014(5) -0.002(4)
C66 0.025(5) 0.029(5) 0.036(5) -0.004(4) 0.008(4) 0.002(4)
Mo1' 0.0185(4) 0.0174(3) 0.0207(3) -0.0008(3) 0.0057(3) -0.0076(3)
Co1' 0.0207(6) 0.0190(5) 0.0210(5) 0.0030(4) 0.0035(5) -0.0053(5)
P1' 0.0214(11) 0.0204(10) 0.0199(10) -0.0026(8) 0.0063(8) -0.0100(9)
C5' 0.020(4) 0.030(4) 0.027(4) 0.001(4) 0.006(4) -0.010(4)
O5' 0.041(4) 0.041(4) 0.031(3) 0.012(3) 0.008(3) -0.011(3)
O6' 0.031(4) 0.050(4) 0.046(4) 0.004(3) -0.011(3) -0.005(3)
C6' 0.026(5) 0.022(4) 0.028(4) 0.003(3) 0.006(4) -0.002(4)
O7' 0.055(5) 0.019(3) 0.082(5) 0.022(3) 0.002(4) -0.002(3)
C7' 0.027(5) 0.025(5) 0.037(5) 0.006(4) 0.007(4) 0.002(4)
O9' 0.042(4) 0.030(3) 0.025(3) 0.001(2) -0.002(3) -0.021(3)
C9' 0.062(7) 0.041(5) 0.029(5) -0.006(4) 0.000(5) -0.032(5)
O8' 0.042(4) 0.027(3) 0.037(3) -0.001(3) 0.004(3) -0.022(3)
C8' 0.025(4) 0.033(5) 0.025(4) -0.008(4) 0.010(4) -0.013(4)
C4' 0.024(4) 0.025(4) 0.021(4) -0.002(3) 0.005(3) -0.011(4)
C3' 0.020(4) 0.023(4) 0.017(4) 0.005(3) -0.004(3) -0.008(3)
O10' 0.060(5) 0.028(3) 0.053(4) -0.016(3) 0.028(4) -0.020(3)
C10' 0.021(4) 0.027(5) 0.021(4) -0.005(3) 0.009(3) 0.002(4)
O11' 0.036(3) 0.035(3) 0.030(3) -0.008(3) 0.017(3) -0.014(3)
C11' 0.040(5) 0.040(5) 0.025(4) -0.014(4) 0.021(4) 0.004(4)
C1' 0.020(4) 0.023(4) 0.021(4) 0.002(3) -0.002(3) -0.015(3)
C2' 0.021(4) 0.010(3) 0.010(3) 0.001(3) 0.005(3) 0.001(3)
C71' 0.024(5) 0.044(5) 0.017(4) 0.002(4) 0.003(3) -0.015(4)
C72' 0.028(5) 0.054(6) 0.026(5) 0.011(4) 0.000(4) -0.016(5)
C73' 0.026(5) 0.075(8) 0.033(5) 0.006(5) 0.003(4) -0.015(5)
C74' 0.050(7) 0.088(8) 0.033(5) -0.003(5) 0.018(5) -0.042(6)
C75' 0.064(7) 0.055(6) 0.042(6) -0.019(5) 0.030(5) -0.042(6)
C76' 0.033(5) 0.031(5) 0.039(5) -0.006(4) 0.018(4) -0.018(4)
C81' 0.025(5) 0.024(5) 0.058(6) 0.015(4) 0.010(4) -0.005(4)
C82' 0.022(5) 0.045(6) 0.047(6) -0.014(4) 0.006(4) -0.017(4)
C83' 0.027(5) 0.028(5) 0.037(5) -0.003(4) 0.021(4) -0.003(4)
C84' 0.018(4) 0.031(5) 0.050(5) 0.000(4) 0.003(4) -0.017(4)
C85' 0.010(4) 0.051(6) 0.035(5) 0.011(4) 0.001(4) -0.002(4)
C51' 0.019(4) 0.020(4) 0.019(4) 0.001(3) 0.007(3) -0.005(3)
C52' 0.031(5) 0.029(4) 0.028(4) 0.000(3) 0.010(4) -0.012(4)
C53' 0.025(5) 0.027(4) 0.039(5) 0.001(4) 0.017(4) -0.006(4)
C54' 0.032(5) 0.022(4) 0.043(5) -0.003(4) 0.020(4) -0.005(4)
C55' 0.032(5) 0.015(4) 0.046(5) -0.005(4) 0.011(4) -0.004(4)
C56' 0.021(4) 0.022(4) 0.027(4) 0.000(3) 0.003(3) -0.005(3)
C61' 0.022(4) 0.023(4) 0.020(4) 0.002(3) 0.004(3) -0.008(3)
C62' 0.043(6) 0.039(5) 0.023(4) -0.002(4) 0.008(4) -0.017(4)
C63' 0.037(5) 0.053(6) 0.035(5) -0.013(4) 0.002(4) -0.026(5)
C64' 0.053(7) 0.054(6) 0.032(5) -0.004(4) -0.010(5) -0.027(5)
C65' 0.060(7) 0.067(7) 0.013(4) -0.003(4) 0.008(4) -0.031(6)
C66' 0.033(5) 0.037(5) 0.026(4) -0.008(4) 0.012(4) -0.015(4)

loop_
_atom_site_label
_atom_site_type_symbol
_atom_site_fract_x
_atom_site_fract_y
_atom_site_fract_z
_atom_site_U_iso_or_equiv
_atom_site_thermal_displace_type
_atom_site_occupancy
_atom_site_calc_flag
_atom_site_refinement_flags
_atom_site_disorder_group
Mo1 Mo 0.21576(5) 0.07363(3) 0.24574(6) 0.0180(2) Uani 1 d . .
Co1 Co 0.22014(7) 0.12152(5) 0.01080(10) 0.0194(2) Uani 1 d . .
P1 P 0.35031(14) 0.11249(9) 0.3306(2) 0.0198(4) Uani 1 d . .
C5 C 0.2675(6) 0.0091(4) 0.1296(8) 0.028(2) Uani 1 d . .
O5 O 0.2953(4) -0.0377(3) 0.0747(6) 0.0380(15) Uani 1 d . .
O6 O 0.3864(5) 0.1353(3) -0.0437(6) 0.043(2) Uani 1 d . .
C6 C 0.3237(6) 0.1281(4) -0.0189(8) 0.029(2) Uani 1 d . .
O7 O 0.1564(5) 0.0706(3) -0.2545(6) 0.045(2) Uani 1 d . .
C7 C 0.1814(6) 0.0885(4) -0.1486(8) 0.026(2) Uani 1 d . .
O9 O -0.0627(4) 0.1486(3) -0.0066(6) 0.0334(14) Uani 1 d . .
C9 C -0.1457(7) 0.1328(6) -0.0886(10) 0.059(3) Uani 1 d . .
H9A H -0.2041(7) 0.1684(15) -0.0914(58) 0.088 Uiso 1 calc R .
H9B H -0.1465(27) 0.0931(19) -0.0482(40) 0.088 Uiso 1 calc R .
H9C H -0.1429(26) 0.1262(33) -0.1821(21) 0.088 Uiso 1 calc R .
O8 O 0.0282(4) 0.0593(3) -0.0781(6) 0.0377(15) Uani 1 d . .
C8 C 0.0218(6) 0.1078(4) -0.0155(8) 0.027(2) Uani 1 d . .
C4 C 0.1034(5) 0.1300(4) 0.0655(7) 0.022(2) Uani 1 d . .
C3 C 0.1010(5) 0.1940(3) 0.0300(7) 0.017(2) Uani 1 d . .
O10 O -0.0109(4) 0.2245(3) -0.1999(5) 0.040(2) Uani 1 d . .
C10 C 0.0189(6) 0.2374(4) -0.0842(8) 0.027(2) Uani 1 d . .
O11 O -0.0199(4) 0.2940(3) -0.0344(5) 0.0305(13) Uani 1 d . .
C11 C -0.1005(6) 0.3408(4) -0.1360(9) 0.044(2) Uani 1 d . .
H11A H -0.1235(28) 0.3806(11) -0.0927(17) 0.066 Uiso 1 calc R .
H11B H -0.1526(18) 0.3225(12) -0.1727(44) 0.066 Uiso 1 calc R .
H11C H -0.0795(13) 0.3506(22) -0.2109(32) 0.066 Uiso 1 calc R .
C1 C 0.2454(5) 0.1554(3) 0.2062(7) 0.017(2) Uani 1 d . .
C2 C 0.1856(5) 0.2085(3) 0.1041(7) 0.017(2) Uani 1 d . .
C71 C 0.2085(5) 0.2668(3) 0.0761(7) 0.021(2) Uani 1 d . .
C72 C 0.1901(6) 0.2899(4) -0.0584(8) 0.027(2) Uani 1 d . .
H72 H 0.1614(6) 0.2685(4) -0.1331(8) 0.032 Uiso 1 calc R .
C73 C 0.2131(7) 0.3435(4) -0.0845(9) 0.042(2) Uani 1 d . .
H73 H 0.2031(7) 0.3572(4) -0.1763(9) 0.051 Uiso 1 calc R .
C74 C 0.2503(7) 0.3769(4) 0.0219(10) 0.048(3) Uani 1 d . .
H74 H 0.2630(7) 0.4149(4) 0.0036(10) 0.057 Uiso 1 calc R .
C75 C 0.2693(8) 0.3550(4) 0.1549(10) 0.055(3) Uani 1 d . .
H75 H 0.2958(8) 0.3777(4) 0.2288(10) 0.066 Uiso 1 calc R .
C76 C 0.2494(6) 0.2992(4) 0.1817(9) 0.035(2) Uani 1 d . .
H76 H 0.2644(6) 0.2837(4) 0.2741(9) 0.042 Uiso 1 calc R .
C81 C 0.1785(7) 0.0788(4) 0.4489(8) 0.037(2) Uani 1 d . .
H81 H 0.1816(7) 0.1133(4) 0.5147(8) 0.044 Uiso 1 calc R .
C82 C 0.2507(6) 0.0183(4) 0.4596(8) 0.030(2) Uani 1 d . .
H82 H 0.3150(6) 0.0037(4) 0.5326(8) 0.036 Uiso 1 calc R .
C83 C 0.2153(6) -0.0195(4) 0.3588(8) 0.033(2) Uani 1 d . .
H83 H 0.2492(6) -0.0657(4) 0.3471(8) 0.040 Uiso 1 calc R .
C84 C 0.1185(6) 0.0184(4) 0.2808(8) 0.030(2) Uani 1 d . .
H84 H 0.0721(6) 0.0028(4) 0.2078(8) 0.036 Uiso 1 calc R .
C85 C 0.0972(6) 0.0783(4) 0.3379(8) 0.030(2) Uani 1 d . .
H85 H 0.0325(6) 0.1125(4) 0.3128(8) 0.036 Uiso 1 calc R .
C51 C 0.3716(5) 0.1533(4) 0.4878(7) 0.022(2) Uani 1 d . .
C52 C 0.2980(6) 0.2038(4) 0.5103(8) 0.031(2) Uani 1 d . .
H52 H 0.2366(6) 0.2182(4) 0.4418(8) 0.037 Uiso 1 calc R .
C53 C 0.3141(7) 0.2336(4) 0.6331(9) 0.038(2) Uani 1 d . .
H53 H 0.2636(7) 0.2684(4) 0.6486(9) 0.046 Uiso 1 calc R .
C54 C 0.4027(7) 0.2127(4) 0.7319(8) 0.035(2) Uani 1 d . .
H54 H 0.4136(7) 0.2339(4) 0.8147(8) 0.042 Uiso 1 calc R .
C55 C 0.4748(7) 0.1626(5) 0.7135(8) 0.042(2) Uani 1 d . .
H55 H 0.5350(7) 0.1477(5) 0.7845(8) 0.051 Uiso 1 calc R .
C56 C 0.4611(6) 0.1331(4) 0.5919(8) 0.031(2) Uani 1 d . .
H56 H 0.5127(6) 0.0988(4) 0.5784(8) 0.037 Uiso 1 calc R .
C61 C 0.4606(5) 0.0929(4) 0.2853(7) 0.023(2) Uani 1 d . .
C62 C 0.5070(6) 0.1385(4) 0.2910(9) 0.033(2) Uani 1 d . .
H62 H 0.4851(6) 0.1793(4) 0.3264(9) 0.040 Uiso 1 calc R .
C63 C 0.5856(7) 0.1238(5) 0.2445(10) 0.046(2) Uani 1 d . .
H63 H 0.6176(7) 0.1547(5) 0.2484(10) 0.055 Uiso 1 calc R .
C64 C 0.6184(7) 0.0644(5) 0.1920(9) 0.050(3) Uani 1 d . .
H64 H 0.6711(7) 0.0552(5) 0.1578(9) 0.060 Uiso 1 calc R .
C65 C 0.5731(6) 0.0190(4) 0.1905(9) 0.043(2) Uani 1 d . .
H65 H 0.5965(6) -0.0220(4) 0.1571(9) 0.051 Uiso 1 calc R .
C66 C 0.4936(6) 0.0320(4) 0.2369(8) 0.033(2) Uani 1 d . .
H66 H 0.4631(6) 0.0005(4) 0.2356(8) 0.040 Uiso 1 calc R .
Mo1' Mo 0.89956(5) 0.34320(3) 0.37827(6) 0.0186(2) Uani 1 d . .
Co1' Co 0.72316(7) 0.43134(5) 0.34111(10) 0.0212(2) Uani 1 d . .
P1' P 0.79972(14) 0.27808(9) 0.2819(2) 0.0199(4) Uani 1 d . .
C5' C 0.8484(5) 0.4056(4) 0.2170(8) 0.026(2) Uani 1 d . .
O5' O 0.8338(4) 0.4385(3) 0.1210(6) 0.0390(15) Uani 1 d . .
O6' O 0.5461(4) 0.4440(3) 0.1151(7) 0.050(2) Uani 1 d . .
C6' C 0.6160(6) 0.4361(4) 0.2040(8) 0.027(2) Uani 1 d . .
O7' O 0.6902(5) 0.5670(3) 0.2755(7) 0.059(2) Uani 1 d . .
C7' C 0.7080(6) 0.5139(4) 0.3044(9) 0.033(2) Uani 1 d . .
O9' O 0.9460(4) 0.4475(3) 0.6913(5) 0.0332(14) Uani 1 d . .
C9' C 0.9957(7) 0.4916(4) 0.7568(9) 0.044(2) Uani 1 d . .
H9'A H 1.0373(33) 0.4735(14) 0.8498(23) 0.066 Uiso 1 calc R .
H9'B H 0.9486(7) 0.5333(10) 0.7618(54) 0.066 Uiso 1 calc R .
H9'C H 1.0349(33) 0.4979(22) 0.7034(34) 0.066 Uiso 1 calc R .
O8' O 0.8868(4) 0.5114(3) 0.4958(6) 0.0349(14) Uani 1 d . .
C8' C 0.8902(6) 0.4646(4) 0.5590(8) 0.026(2) Uani 1 d . .
C4' C 0.8415(5) 0.4163(4) 0.5060(7) 0.023(2) Uani 1 d . .
C3' C 0.7645(5) 0.4131(3) 0.5528(7) 0.022(2) Uani 1 d . .
O10' O 0.7395(5) 0.5120(3) 0.6643(6) 0.044(2) Uani 1 d . .
C10' C 0.7294(5) 0.4598(4) 0.6482(7) 0.025(2) Uani 1 d . .
O11' O 0.6877(4) 0.4352(3) 0.7203(5) 0.0315(13) Uani 1 d . .
C11' C 0.6491(6) 0.4778(4) 0.8161(8) 0.037(2) Uani 1 d . .
H11D H 0.6133(34) 0.4577(13) 0.8544(44) 0.055 Uiso 1 calc R .
H11E H 0.6061(32) 0.5196(10) 0.7674(15) 0.055 Uiso 1 calc R .
H11F H 0.7023(7) 0.4845(22) 0.8906(32) 0.055 Uiso 1 calc R .
C1' C 0.7786(5) 0.3313(3) 0.4036(7) 0.021(2) Uani 1 d . .
C2' C 0.7239(5) 0.3652(3) 0.4879(7) 0.015(2) Uani 1 d . .
C71' C 0.6412(6) 0.3471(4) 0.5004(7) 0.028(2) Uani 1 d . .
C72' C 0.5515(6) 0.3929(5) 0.4845(8) 0.037(2) Uani 1 d . .
H72' H 0.5419(6) 0.4374(5) 0.4669(8) 0.045 Uiso 1 calc R .
C73' C 0.4763(7) 0.3743(5) 0.4940(9) 0.047(3) Uani 1 d . .
H73' H 0.4155(7) 0.4059(5) 0.4845(9) 0.056 Uiso 1 calc R .
C74' C 0.4903(7) 0.3087(6) 0.5175(9) 0.051(3) Uani 1 d . .
H74' H 0.4386(7) 0.2955(6) 0.5225(9) 0.061 Uiso 1 calc R .
C75' C 0.5800(7) 0.2624(5) 0.5338(9) 0.045(2) Uani 1 d . .
H75' H 0.5906(7) 0.2176(5) 0.5502(9) 0.054 Uiso 1 calc R .
C76' C 0.6520(6) 0.2838(4) 0.5252(8) 0.031(2) Uani 1 d . .
H76' H 0.7135(6) 0.2525(4) 0.5375(8) 0.037 Uiso 1 calc R .
C81' C 1.0388(6) 0.2572(4) 0.4894(10) 0.037(2) Uani 1 d . .
H81' H 1.0418(6) 0.2170(4) 0.5371(10) 0.045 Uiso 1 calc R .
C82' C 1.0375(6) 0.2643(4) 0.3523(9) 0.038(2) Uani 1 d . .
H82' H 1.0369(6) 0.2300(4) 0.2856(9) 0.046 Uiso 1 calc R .
C83' C 1.0480(6) 0.3237(4) 0.3305(9) 0.030(2) Uani 1 d . .
H83' H 1.0550(6) 0.3395(4) 0.2455(9) 0.036 Uiso 1 calc R .
C84' C 1.0506(5) 0.3564(4) 0.4510(9) 0.032(2) Uani 1 d . .
H84' H 1.0629(5) 0.3987(4) 0.4676(9) 0.039 Uiso 1 calc R .
C85' C 1.0462(5) 0.3154(4) 0.5506(9) 0.035(2) Uani 1 d . .
H85' H 1.0564(5) 0.3232(4) 0.6498(9) 0.042 Uiso 1 calc R .
C51' C 0.8336(5) 0.1932(3) 0.3401(7) 0.019(2) Uani 1 d . .
C52' C 0.8786(6) 0.1721(4) 0.4792(8) 0.028(2) Uani 1 d . .
H52' H 0.8898(6) 0.2024(4) 0.5453(8) 0.034 Uiso 1 calc R .
C53' C 0.9066(6) 0.1072(4) 0.5201(9) 0.029(2) Uani 1 d . .
H53' H 0.9359(6) 0.0932(4) 0.6149(9) 0.034 Uiso 1 calc R .
C54' C 0.8921(6) 0.0618(4) 0.4233(9) 0.031(2) Uani 1 d . .
H54' H 0.9103(6) 0.0173(4) 0.4520(9) 0.037 Uiso 1 calc R .
C55' C 0.8511(6) 0.0827(4) 0.2854(9) 0.032(2) Uani 1 d . .
H55' H 0.8430(6) 0.0522(4) 0.2185(9) 0.039 Uiso 1 calc R .
C56' C 0.8217(5) 0.1482(3) 0.2446(8) 0.025(2) Uani 1 d . .
H56' H 0.7930(5) 0.1622(3) 0.1498(8) 0.030 Uiso 1 calc R .
C61' C 0.6981(5) 0.2917(4) 0.1249(7) 0.022(2) Uani 1 d . .
C62' C 0.6139(6) 0.2870(4) 0.1286(8) 0.035(2) Uani 1 d . .
H62' H 0.6092(6) 0.2747(4) 0.2131(8) 0.041 Uiso 1 calc R .
C63' C 0.5345(7) 0.2998(4) 0.0106(9) 0.041(2) Uani 1 d . .
H63' H 0.4755(7) 0.2971(4) 0.0147(9) 0.050 Uiso 1 calc R .
C64' C 0.5419(7) 0.3166(5) -0.1131(9) 0.050(3) Uani 1 d . .
H64' H 0.4881(7) 0.3251(5) -0.1945(9) 0.060 Uiso 1 calc R .
C65' C 0.6283(7) 0.3210(5) -0.1175(8) 0.045(2) Uani 1 d . .
H65' H 0.6333(7) 0.3326(5) -0.2023(8) 0.054 Uiso 1 calc R .
C66' C 0.7067(6) 0.3087(4) -0.0006(8) 0.031(2) Uani 1 d . .
H66' H 0.7658(6) 0.3115(4) -0.0042(8) 0.037 Uiso 1 calc R .

loop_
_atom_type_symbol
_atom_type_description
_atom_type_scat_dispersion_real
_atom_type_scat_dispersion_imag
_atom_type_scat_source
C C 0.0033 0.0016 'International Tables Vol C Tables 4.2.6.8 and 6.1.1.4'
H H 0.0000 0.0000 'International Tables Vol C Tables 4.2.6.8 and 6.1.1.4'
Co Co 0.3494 0.9721 'International Tables Vol C Tables 4.2.6.8 and 6.1.1.4'
O O 0.0106 0.0060 'International Tables Vol C Tables 4.2.6.8 and 6.1.1.4'
P P 0.1023 0.0942 'International Tables Vol C Tables 4.2.6.8 and 6.1.1.4'
Mo Mo -1.6832 0.6857 'International Tables Vol C Tables 4.2.6.8 and 6.1.1.4'

loop_
_geom_angle_atom_site_label_1
_geom_angle_atom_site_label_2
_geom_angle_atom_site_label_3
_geom_angle
_geom_angle_site_symmetry_1
_geom_angle_site_symmetry_3
_geom_angle_publ_flag
C5 Mo1 C1 105.6(3) . . ?
C5 Mo1 C4 90.5(3) . . ?
C1 Mo1 C4 70.4(3) . . ?
C5 Mo1 C85 128.3(3) . . ?
C1 Mo1 C85 122.0(3) . . ?
C4 Mo1 C85 87.7(3) . . ?
C5 Mo1 C84 93.3(3) . . ?
C1 Mo1 C84 154.2(3) . . ?
C4 Mo1 C84 92.5(3) . . ?
C85 Mo1 C84 35.3(3) . . ?
C5 Mo1 C81 139.7(3) . . ?
C1 Mo1 C81 111.0(3) . . ?
C4 Mo1 C81 116.9(3) . . ?
C85 Mo1 C81 35.6(3) . . ?
C84 Mo1 C81 58.9(3) . . ?
C5 Mo1 C82 106.9(3) . . ?
C1 Mo1 C82 128.9(3) . . ?
C4 Mo1 C82 145.9(3) . . ?
C85 Mo1 C82 58.5(3) . . ?
C84 Mo1 C82 58.3(3) . . ?
C81 Mo1 C82 35.0(3) . . ?
C5 Mo1 C83 82.2(3) . . ?
C1 Mo1 C83 162.3(3) . . ?
C4 Mo1 C83 126.1(3) . . ?
C85 Mo1 C83 58.6(3) . . ?
C84 Mo1 C83 35.6(3) . . ?
C81 Mo1 C83 58.0(3) . . ?
C82 Mo1 C83 34.1(3) . . ?
C5 Mo1 P1 98.0(2) . . ?
C1 Mo1 P1 44.5(2) . . ?
C4 Mo1 P1 114.2(2) . . ?
C85 Mo1 P1 129.4(2) . . ?
C84 Mo1 P1 150.7(2) . . ?
C81 Mo1 P1 96.6(2) . . ?
C82 Mo1 P1 92.5(2) . . ?
C83 Mo1 P1 119.6(2) . . ?
C5 Mo1 Co1 64.4(2) . . ?
C1 Mo1 Co1 49.8(2) . . ?
C4 Mo1 Co1 47.3(2) . . ?
C85 Mo1 Co1 135.0(2) . . ?
C84 Mo1 Co1 130.1(2) . . ?
C81 Mo1 Co1 155.6(2) . . ?
C82 Mo1 Co1 166.4(2) . . ?
C83 Mo1 Co1 144.5(2) . . ?
P1 Mo1 Co1 78.94(5) . . ?
C6 Co1 C7 93.5(4) . . ?
C6 Co1 C4 168.5(3) . . ?
C7 Co1 C4 96.3(3) . . ?
C6 Co1 C3 129.3(3) . . ?
C7 Co1 C3 106.8(3) . . ?
C4 Co1 C3 41.4(3) . . ?
C6 Co1 C1 97.2(3) . . ?
C7 Co1 C1 169.1(3) . . ?
C4 Co1 C1 73.3(3) . . ?
C3 Co1 C1 67.6(3) . . ?
C6 Co1 C2 96.9(3) . . ?
C7 Co1 C2 139.9(3) . . ?
C4 Co1 C2 71.6(3) . . ?
C3 Co1 C2 40.0(3) . . ?
C1 Co1 C2 40.5(3) . . ?
C6 Co1 Mo1 125.7(3) . . ?
C7 Co1 Mo1 121.9(3) . . ?
C4 Co1 Mo1 52.7(2) . . ?
C3 Co1 Mo1 81.5(2) . . ?
C1 Co1 Mo1 49.2(2) . . ?
C2 Co1 Mo1 81.6(2) . . ?
C1 P1 C51 112.5(3) . . ?
C1 P1 C61 116.5(3) . . ?
C51 P1 C61 106.0(3) . . ?
C1 P1 Mo1 57.2(2) . . ?
C51 P1 Mo1 122.2(2) . . ?
C61 P1 Mo1 130.2(3) . . ?
O5 C5 Mo1 167.2(7) . . ?
O6 C6 Co1 175.8(8) . . ?
O7 C7 Co1 175.8(7) . . ?
C8 O9 C9 114.0(6) . . ?
O8 C8 O9 123.4(7) . . ?
O8 C8 C4 126.1(8) . . ?
O9 C8 C4 110.5(7) . . ?
C3 C4 C8 118.0(6) . . ?
C3 C4 Co1 71.5(4) . . ?
C8 C4 Co1 124.4(5) . . ?
C3 C4 Mo1 119.5(5) . . ?
C8 C4 Mo1 122.2(5) . . ?
Co1 C4 Mo1 80.0(3) . . ?
C2 C3 C4 113.9(6) . . ?
C2 C3 C10 124.7(6) . . ?
C4 C3 C10 121.3(6) . . ?
C2 C3 Co1 70.8(4) . . ?
C4 C3 Co1 67.1(4) . . ?
C10 C3 Co1 126.8(5) . . ?
O10 C10 O11 124.2(7) . . ?
O10 C10 C3 126.7(7) . . ?
O11 C10 C3 109.1(6) . . ?
C10 O11 C11 114.4(6) . . ?
C2 C1 P1 153.7(6) . . ?
C2 C1 Mo1 127.8(5) . . ?
P1 C1 Mo1 78.3(3) . . ?
C2 C1 Co1 70.1(4) . . ?
P1 C1 Co1 117.1(3) . . ?
Mo1 C1 Co1 81.0(2) . . ?
C3 C2 C1 107.4(6) . . ?
C3 C2 C71 125.5(6) . . ?
C1 C2 C71 127.1(6) . . ?
C3 C2 Co1 69.2(4) . . ?
C1 C2 Co1 69.4(4) . . ?
C71 C2 Co1 124.8(5) . . ?
C76 C71 C72 118.0(7) . . ?
C76 C71 C2 121.0(7) . . ?
C72 C71 C2 121.0(6) . . ?
C73 C72 C71 121.0(7) . . ?
C74 C73 C72 120.2(8) . . ?
C73 C74 C75 119.7(8) . . ?
C74 C75 C76 120.1(8) . . ?
C71 C76 C75 120.8(8) . . ?
C82 C81 C85 107.4(7) . . ?
C82 C81 Mo1 74.0(4) . . ?
C85 C81 Mo1 70.9(4) . . ?
C83 C82 C81 109.0(7) . . ?
C83 C82 Mo1 73.5(4) . . ?
C81 C82 Mo1 71.0(4) . . ?
C82 C83 C84 107.5(7) . . ?
C82 C83 Mo1 72.4(4) . . ?
C84 C83 Mo1 70.1(4) . . ?
C85 C84 C83 107.4(7) . . ?
C85 C84 Mo1 71.1(4) . . ?
C83 C84 Mo1 74.3(5) . . ?
C84 C85 C81 108.7(8) . . ?
C84 C85 Mo1 73.5(4) . . ?
C81 C85 Mo1 73.5(5) . . ?
C52 C51 C56 118.3(7) . . ?
C52 C51 P1 120.3(6) . . ?
C56 C51 P1 121.4(6) . . ?
C51 C52 C53 120.0(8) . . ?
C54 C53 C52 119.9(8) . . ?
C55 C54 C53 121.1(8) . . ?
C54 C55 C56 120.0(8) . . ?
C55 C56 C51 120.7(8) . . ?
C62 C61 C66 121.0(8) . . ?
C62 C61 P1 121.0(6) . . ?
C66 C61 P1 117.8(6) . . ?
C63 C62 C61 119.2(8) . . ?
C62 C63 C64 121.0(9) . . ?
C65 C64 C63 119.1(8) . . ?
C64 C65 C66 121.6(8) . . ?
C61 C66 C65 118.0(8) . . ?
C5' Mo1' C1' 104.2(3) . . ?
C5' Mo1' C4' 92.7(3) . . ?
C1' Mo1' C4' 69.6(3) . . ?
C5' Mo1' C85' 129.8(3) . . ?
C1' Mo1' C85' 122.8(3) . . ?
C4' Mo1' C85' 88.3(3) . . ?
C5' Mo1' C84' 94.5(3) . . ?
C1' Mo1' C84' 155.4(3) . . ?
C4' Mo1' C84' 94.0(3) . . ?
C85' Mo1' C84' 35.5(3) . . ?
C5' Mo1' C81' 139.3(3) . . ?
C1' Mo1' C81' 111.6(3) . . ?
C4' Mo1' C81' 117.2(3) . . ?
C85' Mo1' C81' 35.6(3) . . ?
C84' Mo1' C81' 58.7(3) . . ?
C5' Mo1' C82' 105.7(3) . . ?
C1' Mo1' C82' 129.2(3) . . ?
C4' Mo1' C82' 146.6(3) . . ?
C85' Mo1' C82' 58.5(3) . . ?
C84' Mo1' C82' 57.7(3) . . ?
C81' Mo1' C82' 35.1(3) . . ?
C5' Mo1' P1' 95.7(2) . . ?
C1' Mo1' P1' 44.4(2) . . ?
C4' Mo1' P1' 113.5(2) . . ?
C85' Mo1' P1' 129.4(2) . . ?
C84' Mo1' P1' 150.0(2) . . ?
C81' Mo1' P1' 96.4(2) . . ?
C82' Mo1' P1' 92.4(2) . . ?
C5' Mo1' C83' 82.7(3) . . ?
C1' Mo1' C83' 162.6(3) . . ?
C4' Mo1' C83' 126.7(3) . . ?
C85' Mo1' C83' 58.0(3) . . ?
C84' Mo1' C83' 34.5(3) . . ?
C81' Mo1' C83' 57.6(3) . . ?
C82' Mo1' C83' 33.9(3) . . ?
P1' Mo1' C83' 119.7(2) . . ?
C5' Mo1' Co1' 64.0(2) . . ?
C1' Mo1' Co1' 50.4(2) . . ?
C4' Mo1' Co1' 47.0(2) . . ?
C85' Mo1' Co1' 135.3(2) . . ?
C84' Mo1' Co1' 129.9(2) . . ?
C81' Mo1' Co1' 156.7(2) . . ?
C82' Mo1' Co1' 165.9(2) . . ?
P1' Mo1' Co1' 79.64(6) . . ?
C83' Mo1' Co1' 143.7(2) . . ?
C7' Co1' C6' 91.4(4) . . ?
C7' Co1' C4' 95.4(3) . . ?
C6' Co1' C4' 172.7(3) . . ?
C7' Co1' C3' 108.7(3) . . ?
C6' Co1' C3' 133.4(3) . . ?
C4' Co1' C3' 41.2(3) . . ?
C7' Co1' C1' 165.3(3) . . ?
C6' Co1' C1' 101.5(3) . . ?
C4' Co1' C1' 72.1(3) . . ?
C3' Co1' C1' 67.2(3) . . ?
C7' Co1' C2' 144.2(3) . . ?
C6' Co1' C2' 102.3(3) . . ?
C4' Co1' C2' 70.5(3) . . ?
C3' Co1' C2' 39.9(3) . . ?
C1' Co1' C2' 39.5(3) . . ?
C7' Co1' Mo1' 117.5(3) . . ?
C6' Co1' Mo1' 126.0(3) . . ?
C4' Co1' Mo1' 52.7(2) . . ?
C3' Co1' Mo1' 81.9(2) . . ?
C1' Co1' Mo1' 48.9(2) . . ?
C2' Co1' Mo1' 80.7(2) . . ?
C1' P1' C61' 114.2(3) . . ?
C1' P1' C51' 114.2(3) . . ?
C61' P1' C51' 105.8(3) . . ?
C1' P1' Mo1' 57.5(2) . . ?
C61' P1' Mo1' 130.6(2) . . ?
C51' P1' Mo1' 122.3(2) . . ?
O5' C5' Mo1' 168.5(7) . . ?
O6' C6' Co1' 174.9(7) . . ?
O7' C7' Co1' 174.0(8) . . ?
C8' O9' C9' 115.8(6) . . ?
O8' C8' O9' 122.5(7) . . ?
O8' C8' C4' 127.2(7) . . ?
O9' C8' C4' 110.2(6) . . ?
C3' C4' C8' 119.7(7) . . ?
C3' C4' Co1' 72.0(4) . . ?
C8' C4' Co1' 125.6(5) . . ?
C3' C4' Mo1' 120.8(5) . . ?
C8' C4' Mo1' 119.1(5) . . ?
Co1' C4' Mo1' 80.3(3) . . ?
C2' C3' C4' 112.1(6) . . ?
C2' C3' C10' 126.5(7) . . ?
C4' C3' C10' 121.2(7) . . ?
C2' C3' Co1' 71.5(4) . . ?
C4' C3' Co1' 66.8(4) . . ?
C10' C3' Co1' 125.1(5) . . ?
O10' C10' O11' 123.2(7) . . ?
O10' C10' C3' 125.2(7) . . ?
O11' C10' C3' 111.5(7) . . ?
C10' O11' C11' 115.9(6) . . ?
C2' C1' P1' 153.4(6) . . ?
C2' C1' Mo1' 128.3(5) . . ?
P1' C1' Mo1' 78.1(3) . . ?
C2' C1' Co1' 70.4(4) . . ?
P1' C1' Co1' 117.5(4) . . ?
Mo1' C1' Co1' 80.8(3) . . ?
C1' C2' C3' 108.5(6) . . ?
C1' C2' C71' 120.9(6) . . ?
C3' C2' C71' 130.6(6) . . ?
C1' C2' Co1' 70.1(4) . . ?
C3' C2' Co1' 68.6(4) . . ?
C71' C2' Co1' 128.5(5) . . ?
C76' C71' C72' 117.9(8) . . ?
C76' C71' C2' 119.9(7) . . ?
C72' C71' C2' 122.2(7) . . ?
C73' C72' C71' 120.7(9) . . ?
C72' C73' C74' 119.5(9) . . ?
C75' C74' C73' 120.2(9) . . ?
C76' C75' C74' 117.7(9) . . ?
C71' C76' C75' 124.1(9) . . ?
C82' C81' C85' 106.9(7) . . ?
C82' C81' Mo1' 73.3(5) . . ?
C85' C81' Mo1' 70.9(4) . . ?
C83' C82' C81' 109.1(8) . . ?
C83' C82' Mo1' 74.8(5) . . ?
C81' C82' Mo1' 71.7(5) . . ?
C82' C83' C84' 107.9(7) . . ?
C82' C83' Mo1' 71.3(5) . . ?
C84' C83' Mo1' 69.9(4) . . ?
C83' C84' C85' 108.3(7) . . ?
C83' C84' Mo1' 75.6(5) . . ?
C85' C84' Mo1' 71.3(4) . . ?
C84' C85' C81' 107.6(8) . . ?
C84' C85' Mo1' 73.2(4) . . ?
C81' C85' Mo1' 73.4(5) . . ?
C56' C51' C52' 119.3(7) . . ?
C56' C51' P1' 119.5(5) . . ?
C52' C51' P1' 121.0(6) . . ?
C53' C52' C51' 119.9(7) . . ?
C52' C53' C54' 120.6(8) . . ?
C55' C54' C53' 119.1(7) . . ?
C54' C55' C56' 120.1(8) . . ?
C51' C56' C55' 120.9(7) . . ?
C62' C61' C66' 120.1(7) . . ?
C62' C61' P1' 120.2(6) . . ?
C66' C61' P1' 119.7(6) . . ?
C61' C62' C63' 120.9(8) . . ?
C64' C63' C62' 119.6(9) . . ?
C63' C64' C65' 119.6(9) . . ?
C66' C65' C64' 120.8(8) . . ?
C65' C66' C61' 119.0(8) . . ?

loop_
_geom_bond_atom_site_label_1
_geom_bond_atom_site_label_2
_geom_bond_distance
_geom_bond_site_symmetry_2
_geom_bond_publ_flag
Mo1 C5 1.956(8) . ?
Mo1 C1 2.063(7) . ?
Mo1 C4 2.175(7) . ?
Mo1 C85 2.293(7) . ?
Mo1 C84 2.324(8) . ?
Mo1 C81 2.328(7) . ?
Mo1 C82 2.366(7) . ?
Mo1 C83 2.380(8) . ?
Mo1 P1 2.403(2) . ?
Mo1 Co1 2.6936(12) . ?
Co1 C6 1.774(9) . ?
Co1 C7 1.776(8) . ?
Co1 C4 2.011(7) . ?
Co1 C3 2.071(7) . ?
Co1 C1 2.082(7) . ?
Co1 C2 2.092(7) . ?
P1 C1 1.719(7) . ?
P1 C51 1.812(7) . ?
P1 C61 1.827(8) . ?
C5 O5 1.176(9) . ?
O6 C6 1.138(9) . ?
O7 C7 1.137(9) . ?
O9 C8 1.356(10) . ?
O9 C9 1.439(10) . ?
O8 C8 1.215(9) . ?
C8 C4 1.495(10) . ?
C4 C3 1.443(10) . ?
C3 C2 1.423(10) . ?
C3 C10 1.503(10) . ?
O10 C10 1.195(9) . ?
C10 O11 1.352(9) . ?
O11 C11 1.458(9) . ?
C1 C2 1.444(10) . ?
C2 C71 1.487(10) . ?
C71 C76 1.374(10) . ?
C71 C72 1.399(10) . ?
C72 C73 1.385(11) . ?
C73 C74 1.372(12) . ?
C74 C75 1.373(13) . ?
C75 C76 1.404(12) . ?
C81 C82 1.411(12) . ?
C81 C85 1.413(12) . ?
C82 C83 1.393(11) . ?
C83 C84 1.439(11) . ?
C84 C85 1.401(11) . ?
C51 C52 1.384(11) . ?
C51 C56 1.403(11) . ?
C52 C53 1.392(11) . ?
C53 C54 1.371(12) . ?
C54 C55 1.348(12) . ?
C55 C56 1.376(11) . ?
C61 C62 1.396(11) . ?
C61 C66 1.400(10) . ?
C62 C63 1.387(12) . ?
C63 C64 1.392(13) . ?
C64 C65 1.384(13) . ?
C65 C66 1.402(12) . ?
Mo1' C5' 1.966(8) . ?
Mo1' C1' 2.067(7) . ?
Mo1' C4' 2.186(7) . ?
Mo1' C85' 2.308(8) . ?
Mo1' C84' 2.333(8) . ?
Mo1' C81' 2.341(8) . ?
Mo1' C82' 2.362(9) . ?
Mo1' P1' 2.400(2) . ?
Mo1' C83' 2.406(8) . ?
Mo1' Co1' 2.7100(13) . ?
Co1' C7' 1.781(8) . ?
Co1' C6' 1.785(8) . ?
Co1' C4' 2.011(8) . ?
Co1' C3' 2.081(7) . ?
Co1' C1' 2.114(7) . ?
Co1' C2' 2.118(7) . ?
P1' C1' 1.716(8) . ?
P1' C61' 1.819(7) . ?
P1' C51' 1.823(7) . ?
C5' O5' 1.160(9) . ?
O6' C6' 1.143(9) . ?
O7' C7' 1.127(9) . ?
O9' C8' 1.352(9) . ?
O9' C9' 1.445(9) . ?
O8' C8' 1.207(9) . ?
C8' C4' 1.482(10) . ?
C4' C3' 1.442(10) . ?
C3' C2' 1.432(10) . ?
C3' C10' 1.488(10) . ?
O10' C10' 1.199(9) . ?
C10' O11' 1.344(9) . ?
O11' C11' 1.466(8) . ?
C1' C2' 1.428(10) . ?
C2' C71' 1.501(10) . ?
C71' C76' 1.361(11) . ?
C71' C72' 1.391(11) . ?
C72' C73' 1.383(12) . ?
C73' C74' 1.397(14) . ?
C74' C75' 1.395(13) . ?
C75' C76' 1.368(11) . ?
C81' C82' 1.417(12) . ?
C81' C85' 1.423(12) . ?
C82' C83' 1.392(11) . ?
C83' C84' 1.408(11) . ?
C84' C85' 1.415(11) . ?
C51' C56' 1.381(10) . ?
C51' C52' 1.398(10) . ?
C52' C53' 1.380(10) . ?
C53' C54' 1.402(11) . ?
C54' C55' 1.384(11) . ?
C55' C56' 1.390(10) . ?
C61' C62' 1.354(11) . ?
C61' C66' 1.411(10) . ?
C62' C63' 1.389(11) . ?
C63' C64' 1.384(12) . ?
C64' C65' 1.388(13) . ?
C65' C66' 1.374(11) . ?
